data_4112459
loop_
_publ_author_name
'Apurba K. Patra'
'Michael J. Rose'
'Marilyn M. Olmstead'
'Pradip K. Mascharak'

_publ_section_title
;
 Reactions of Nitric Oxide with a Low-Spin Fe(III) Center Ligated to a
 Tetradentate Dicarboxamide N4 Ligand: Parallels between Heme and Non-heme
 Systems
;
_journal_name_full 'Journal of the American Chemical Society'
_journal_page_first 4780
_journal_page_last 4781
_journal_paper_doi 10.1021/ja040015n
_journal_volume 126
_journal_year 2004
_chemical_absolute_configuration ad
_chemical_formula_sum 'C18 H12 Fe N6 O5'
_chemical_formula_weight 448.19
_chemical_name_common '[(bpb)Fe(NO)(NO2)]'
_chemical_name_systematic
; 
 ? 
;
_space_group_IT_number 19
_symmetry_cell_setting orthorhombic
_symmetry_space_group_name_Hall 'P 2ac 2ab'
_symmetry_space_group_name_H-M 'P 21 21 21'
_atom_sites_solution_hydrogens geom
_atom_sites_solution_primary direct
_atom_sites_solution_secondary difmap
_audit_creation_method SHELXL-97
_cell_angle_alpha 90.00
_cell_angle_beta 90.00
_cell_angle_gamma 90.00
_cell_formula_units_Z 4
_cell_length_a 10.8741(11)
_cell_length_b 11.9789(12)
_cell_length_c 13.3430(14)
_cell_measurement_reflns_used 991
_cell_measurement_temperature 93(2)
_cell_measurement_theta_max 20.0
_cell_measurement_theta_min 3.5
_cell_volume 1738.1(3)
_computing_cell_refinement 'SMART 5.054'
_computing_data_collection 'SMART 5.054 (Bruker, 2002)'
_computing_data_reduction 'SAINT 6.36A (Bruker, 2002)'
_computing_molecular_graphics 'SHELXTL 5.1, XP (Sheldrick, 1994)'
_computing_publication_material SHELXL-97
_computing_structure_refinement 'SHELXL-97 (Sheldrick, 1997)'
_computing_structure_solution 'SHELXS-97 (Sheldrick, 1990)'
_diffrn_ambient_temperature 93(2)
_diffrn_detector_area_resol_mean 8.3
_diffrn_measured_fraction_theta_full 0.997
_diffrn_measured_fraction_theta_max 0.997
_diffrn_measurement_device_type 'Bruker SMART 1000'
_diffrn_measurement_method \w
_diffrn_radiation_monochromator graphite
_diffrn_radiation_source 'normal-focus sealed tube'
_diffrn_radiation_type MoK\a
_diffrn_radiation_wavelength 0.71073
_diffrn_reflns_av_R_equivalents 0.0505
_diffrn_reflns_av_sigmaI/netI 0.0509
_diffrn_reflns_limit_h_max 15
_diffrn_reflns_limit_h_min -15
_diffrn_reflns_limit_k_max 17
_diffrn_reflns_limit_k_min -17
_diffrn_reflns_limit_l_max 19
_diffrn_reflns_limit_l_min -19
_diffrn_reflns_number 23337
_diffrn_reflns_theta_full 30.50
_diffrn_reflns_theta_max 30.50
_diffrn_reflns_theta_min 2.28
_diffrn_standards_decay_% 0
_diffrn_standards_number '50 frames remeasured'
_exptl_absorpt_coefficient_mu 0.917
_exptl_absorpt_correction_T_max 0.982
_exptl_absorpt_correction_T_min 0.728
_exptl_absorpt_correction_type multi-scan
_exptl_absorpt_process_details 'SADABS 2.10 (Sheldrick, 2003)'
_exptl_crystal_colour brown
_exptl_crystal_density_diffrn 1.713
_exptl_crystal_description plate
_exptl_crystal_F_000 912
_exptl_crystal_size_max 0.37
_exptl_crystal_size_mid 0.34
_exptl_crystal_size_min 0.02
_refine_diff_density_max 0.406
_refine_diff_density_min -0.493
_refine_diff_density_rms 0.079
_refine_ls_abs_structure_details 'Flack H D (1983), Acta Cryst. A39, 876-881'
_refine_ls_abs_structure_Flack -0.015(13)
_refine_ls_extinction_method none
_refine_ls_goodness_of_fit_ref 1.007
_refine_ls_hydrogen_treatment constr
_refine_ls_matrix_type full
_refine_ls_number_parameters 271
_refine_ls_number_reflns 5262
_refine_ls_number_restraints 0
_refine_ls_restrained_S_all 1.007
_refine_ls_R_factor_all 0.0532
_refine_ls_R_factor_gt 0.0351
_refine_ls_shift/su_max 0.000
_refine_ls_shift/su_mean 0.000
_refine_ls_structure_factor_coef Fsqd
_refine_ls_weighting_details 'calc w=1/[\s^2^(Fo^2^)+(0.0374P)^2^+0.4959P] where P=(Fo^2^+2Fc^2^)/3'
_refine_ls_weighting_scheme calc
_refine_ls_wR_factor_gt 0.0731
_refine_ls_wR_factor_ref 0.0810
_reflns_number_gt 4378
_reflns_number_total 5262
_reflns_threshold_expression I>2\s(I)
_cod_data_source_file ja040015n_s1_1.cif
_cod_data_source_block mn1537
_cod_database_code 4112459

loop_
_symmetry_equiv_pos_as_xyz
'x, y, z'
'-x+1/2, -y, z+1/2'
'-x, y+1/2, -z+1/2'
'x+1/2, -y+1/2, -z'

loop_
_atom_site_label
_atom_site_type_symbol
_atom_site_fract_x
_atom_site_fract_y
_atom_site_fract_z
_atom_site_U_iso_or_equiv
_atom_site_adp_type
_atom_site_occupancy
_atom_site_symmetry_multiplicity
_atom_site_calc_flag
_atom_site_refinement_flags
Fe1 Fe 0.32808(3) 0.44686(2) 0.26077(2) 0.01260(7) Uani 1 1 d .
O1 O 0.41738(16) 0.13272(13) 0.33830(13) 0.0182(3) Uani 1 1 d .
O2 O 0.48165(16) 0.71941(13) 0.38313(13) 0.0178(4) Uani 1 1 d .
O3 O 0.46326(16) 0.45010(15) 0.08094(12) 0.0209(3) Uani 1 1 d .
O4 O 0.23484(15) 0.44973(17) 0.46107(12) 0.0240(4) Uani 1 1 d .
O5 O 0.09387(14) 0.43191(14) 0.34907(13) 0.0214(4) Uani 1 1 d .
N1 N 0.40962(17) 0.32573(15) 0.32669(14) 0.0136(4) Uani 1 1 d .
N2 N 0.43029(16) 0.53594(14) 0.34514(14) 0.0132(4) Uani 1 1 d .
N3 N 0.23073(18) 0.32053(16) 0.19844(15) 0.0148(4) Uani 1 1 d .
N4 N 0.24866(16) 0.59599(14) 0.23167(15) 0.0138(4) Uani 1 1 d .
N5 N 0.41679(16) 0.45064(16) 0.15731(14) 0.0141(4) Uani 1 1 d .
N6 N 0.20365(16) 0.44187(16) 0.37217(14) 0.0146(4) Uani 1 1 d .
C1 C 0.5042(2) 0.35741(19) 0.39142(17) 0.0146(5) Uani 1 1 d .
C2 C 0.5168(2) 0.47582(18) 0.40116(17) 0.0134(4) Uani 1 1 d .
C3 C 0.6072(2) 0.5191(2) 0.46463(17) 0.0179(5) Uani 1 1 d .
H3 H 0.6144 0.5975 0.4736 0.022 Uiso 1 1 calc R
C4 C 0.6865(2) 0.4471(2) 0.51462(17) 0.0200(4) Uani 1 1 d .
H4 H 0.7490 0.4766 0.5568 0.024 Uiso 1 1 calc R
C5 C 0.6751(2) 0.3321(2) 0.50330(17) 0.0198(5) Uani 1 1 d .
H5 H 0.7304 0.2839 0.5373 0.024 Uiso 1 1 calc R
C6 C 0.5841(2) 0.28700(19) 0.44309(18) 0.0169(5) Uani 1 1 d .
H6 H 0.5761 0.2083 0.4370 0.020 Uiso 1 1 calc R
C7 C 0.3736(2) 0.22106(18) 0.30581(17) 0.0140(4) Uani 1 1 d .
C8 C 0.2674(2) 0.22078(17) 0.23449(18) 0.0141(4) Uani 1 1 d .
C9 C 0.2103(2) 0.1216(2) 0.20699(18) 0.0180(5) Uani 1 1 d .
H9 H 0.2367 0.0525 0.2346 0.022 Uiso 1 1 calc R
C10 C 0.1146(2) 0.1250(2) 0.13879(19) 0.0201(5) Uani 1 1 d .
H10 H 0.0732 0.0585 0.1196 0.024 Uiso 1 1 calc R
C11 C 0.0802(2) 0.2274(2) 0.09897(19) 0.0215(5) Uani 1 1 d .
H11 H 0.0160 0.2320 0.0508 0.026 Uiso 1 1 calc R
C12 C 0.1408(2) 0.3228(2) 0.13045(18) 0.0199(5) Uani 1 1 d .
H12 H 0.1174 0.3926 0.1026 0.024 Uiso 1 1 calc R
C13 C 0.4170(2) 0.64712(18) 0.34201(17) 0.0140(4) Uani 1 1 d .
C14 C 0.3064(2) 0.67891(18) 0.28172(17) 0.0146(5) Uani 1 1 d .
C15 C 0.2618(2) 0.78845(18) 0.28098(18) 0.0180(5) Uani 1 1 d .
H15 H 0.3030 0.8458 0.3169 0.022 Uiso 1 1 calc R
C16 C 0.1563(2) 0.81151(18) 0.22668(19) 0.0212(5) Uani 1 1 d .
H16 H 0.1229 0.8848 0.2265 0.025 Uiso 1 1 calc R
C17 C 0.0997(2) 0.7270(2) 0.17260(19) 0.0198(5) Uani 1 1 d .
H17 H 0.0287 0.7420 0.1333 0.024 Uiso 1 1 calc R
C18 C 0.1487(2) 0.62011(19) 0.17695(18) 0.0176(5) Uani 1 1 d .
H18 H 0.1101 0.5621 0.1399 0.021 Uiso 1 1 calc R

loop_
_atom_site_aniso_label
_atom_site_aniso_U_11
_atom_site_aniso_U_22
_atom_site_aniso_U_33
_atom_site_aniso_U_23
_atom_site_aniso_U_13
_atom_site_aniso_U_12
Fe1 0.01320(13) 0.00924(12) 0.01536(14) -0.00006(12) -0.00063(12) 0.00033(12)
O1 0.0203(9) 0.0108(7) 0.0235(9) 0.0014(7) 0.0014(7) 0.0025(6)
O2 0.0202(9) 0.0139(8) 0.0193(9) -0.0035(7) -0.0016(7) -0.0023(7)
O3 0.0274(9) 0.0167(8) 0.0185(8) 0.0002(8) 0.0059(7) 0.0002(8)
O4 0.0216(8) 0.0316(9) 0.0188(8) -0.0008(8) 0.0024(7) 0.0000(9)
O5 0.0110(7) 0.0226(9) 0.0307(9) -0.0013(8) 0.0006(7) -0.0010(7)
N1 0.0141(9) 0.0116(8) 0.0150(9) 0.0007(7) -0.0020(7) 0.0024(7)
N2 0.0138(8) 0.0107(9) 0.0151(9) -0.0008(7) -0.0004(7) -0.0009(7)
N3 0.0163(9) 0.0126(9) 0.0156(9) -0.0013(7) -0.0012(8) 0.0006(7)
N4 0.0130(8) 0.0123(8) 0.0161(9) 0.0014(7) 0.0008(8) -0.0010(7)
N5 0.0152(8) 0.0082(7) 0.0189(9) -0.0008(8) -0.0049(7) 0.0013(8)
N6 0.0152(8) 0.0093(8) 0.0193(9) 0.0008(8) -0.0003(7) 0.0009(8)
C1 0.0139(11) 0.0166(11) 0.0132(11) -0.0004(8) 0.0015(9) 0.0029(8)
C2 0.0112(10) 0.0138(10) 0.0152(10) 0.0006(8) 0.0014(8) 0.0005(8)
C3 0.0182(11) 0.0172(10) 0.0184(11) -0.0014(9) -0.0003(9) -0.0024(9)
C4 0.0168(11) 0.0238(11) 0.0193(10) 0.0005(10) -0.0038(9) -0.0027(11)
C5 0.0175(11) 0.0209(11) 0.0211(11) 0.0044(9) -0.0024(10) 0.0038(10)
C6 0.0188(11) 0.0136(10) 0.0185(11) 0.0033(9) 0.0018(9) 0.0032(9)
C7 0.0136(10) 0.0140(10) 0.0143(11) -0.0007(9) 0.0039(9) 0.0018(8)
C8 0.0163(10) 0.0122(9) 0.0139(10) -0.0005(9) 0.0022(9) 0.0015(8)
C9 0.0198(11) 0.0144(10) 0.0198(11) -0.0003(9) 0.0032(9) -0.0015(9)
C10 0.0221(13) 0.0176(11) 0.0207(12) -0.0025(9) 0.0020(10) -0.0080(10)
C11 0.0241(13) 0.0201(11) 0.0201(12) -0.0024(10) -0.0056(10) -0.0027(10)
C12 0.0262(13) 0.0149(10) 0.0187(11) -0.0007(9) -0.0051(10) -0.0001(9)
C13 0.0142(10) 0.0133(10) 0.0145(11) -0.0010(8) 0.0041(9) 0.0005(8)
C14 0.0161(11) 0.0110(9) 0.0168(11) -0.0002(8) 0.0011(8) -0.0007(8)
C15 0.0195(11) 0.0120(10) 0.0225(13) -0.0015(9) 0.0002(9) -0.0023(9)
C16 0.0221(12) 0.0130(9) 0.0287(13) 0.0019(9) 0.0023(11) 0.0023(9)
C17 0.0154(11) 0.0192(11) 0.0247(12) 0.0036(10) -0.0029(10) 0.0034(9)
C18 0.0158(12) 0.0148(10) 0.0223(12) 0.0000(9) -0.0043(9) -0.0009(8)

loop_
_atom_type_symbol
_atom_type_description
_atom_type_scat_dispersion_real
_atom_type_scat_dispersion_imag
_atom_type_scat_source
C C 0.0033 0.0016 'International Tables Vol C Tables 4.2.6.8 and 6.1.1.4'
H H 0.0000 0.0000 'International Tables Vol C Tables 4.2.6.8 and 6.1.1.4'
N N 0.0061 0.0033 'International Tables Vol C Tables 4.2.6.8 and 6.1.1.4'
O O 0.0106 0.0060 'International Tables Vol C Tables 4.2.6.8 and 6.1.1.4'
Fe Fe 0.3463 0.8444 'International Tables Vol C Tables 4.2.6.8 and 6.1.1.4'

loop_
_geom_angle_atom_site_label_1
_geom_angle_atom_site_label_2
_geom_angle_atom_site_label_3
_geom_angle
N5 Fe1 N2 97.76(8)
N5 Fe1 N1 97.57(8)
N2 Fe1 N1 83.28(8)
N5 Fe1 N6 172.63(8)
N2 Fe1 N6 88.42(8)
N1 Fe1 N6 87.10(8)
N5 Fe1 N4 93.64(8)
N2 Fe1 N4 82.41(8)
N1 Fe1 N4 162.88(8)
N6 Fe1 N4 83.15(8)
N5 Fe1 N3 89.02(8)
N2 Fe1 N3 164.68(8)
N1 Fe1 N3 82.21(8)
N6 Fe1 N3 85.96(8)
N4 Fe1 N3 110.98(8)
C7 N1 C1 126.66(19)
C7 N1 Fe1 118.51(16)
C1 N1 Fe1 114.81(14)
C13 N2 C2 126.87(19)
C13 N2 Fe1 118.33(16)
C2 N2 Fe1 114.73(14)
C12 N3 C8 118.5(2)
C12 N3 Fe1 130.31(16)
C8 N3 Fe1 111.18(15)
C18 N4 C14 119.16(19)
C18 N4 Fe1 129.88(15)
C14 N4 Fe1 110.86(14)
O3 N5 Fe1 171.24(17)
O4 N6 O5 120.67(18)
O4 N6 Fe1 121.46(14)
O5 N6 Fe1 117.87(15)
C6 C1 N1 126.9(2)
C6 C1 C2 119.7(2)
N1 C1 C2 113.3(2)
C3 C2 N2 127.2(2)
C3 C2 C1 119.3(2)
N2 C2 C1 113.41(19)
C4 C3 C2 119.8(2)
C4 C3 H3 120.1
C2 C3 H3 120.1
C3 C4 C5 120.4(2)
C3 C4 H4 119.8
C5 C4 H4 119.8
C6 C5 C4 120.9(2)
C6 C5 H5 119.5
C4 C5 H5 119.5
C5 C6 C1 119.7(2)
C5 C6 H6 120.1
C1 C6 H6 120.1
O1 C7 N1 127.8(2)
O1 C7 C8 121.1(2)
N1 C7 C8 111.04(19)
N3 C8 C9 122.1(2)
N3 C8 C7 116.93(18)
C9 C8 C7 120.9(2)
C10 C9 C8 119.0(2)
C10 C9 H9 120.5
C8 C9 H9 120.5
C9 C10 C11 118.7(2)
C9 C10 H10 120.6
C11 C10 H10 120.6
C12 C11 C10 119.0(2)
C12 C11 H11 120.5
C10 C11 H11 120.5
N3 C12 C11 122.6(2)
N3 C12 H12 118.7
C11 C12 H12 118.7
O2 C13 N2 128.1(2)
O2 C13 C14 121.0(2)
N2 C13 C14 110.88(19)
N4 C14 C15 121.7(2)
N4 C14 C13 116.87(19)
C15 C14 C13 121.4(2)
C16 C15 C14 118.6(2)
C16 C15 H15 120.7
C14 C15 H15 120.7
C15 C16 C17 119.6(2)
C15 C16 H16 120.2
C17 C16 H16 120.2
C18 C17 C16 118.8(2)
C18 C17 H17 120.6
C16 C17 H17 120.6
N4 C18 C17 122.2(2)
N4 C18 H18 118.9
C17 C18 H18 118.9

loop_
_geom_bond_atom_site_label_1
_geom_bond_atom_site_label_2
_geom_bond_distance
Fe1 N5 1.6847(19)
Fe1 N2 1.9082(18)
Fe1 N1 1.9145(19)
Fe1 N6 2.0110(18)
Fe1 N4 2.0218(18)
Fe1 N3 2.0254(19)
O1 C7 1.239(3)
O2 C13 1.243(3)
O3 N5 1.137(2)
O4 N6 1.237(2)
O5 N6 1.239(2)
N1 C7 1.343(3)
N1 C1 1.396(3)
N2 C13 1.340(3)
N2 C2 1.401(3)
N3 C12 1.334(3)
N3 C8 1.348(3)
N4 C18 1.341(3)
N4 C14 1.352(3)
C1 C6 1.393(3)
C1 C2 1.431(3)
C2 C3 1.397(3)
C3 C4 1.391(3)
C3 H3 0.9500
C4 C5 1.391(3)
C4 H4 0.9500
C5 C6 1.385(3)
C5 H5 0.9500
C6 H6 0.9500
C7 C8 1.497(3)
C8 C9 1.390(3)
C9 C10 1.383(3)
C9 H9 0.9500
C10 C11 1.389(3)
C10 H10 0.9500
C11 C12 1.384(3)
C11 H11 0.9500
C12 H12 0.9500
C13 C14 1.496(3)
C14 C15 1.399(3)
C15 C16 1.385(3)
C15 H15 0.9500
C16 C17 1.388(3)
C16 H16 0.9500
C17 C18 1.387(3)
C17 H17 0.9500
C18 H18 0.9500
